data_9001558
loop_
_publ_author_name
'Della Ventura, G.'
'Robert, J.-L.'
'Beny, J.-M.'
'Raudsepp, M.'
'Hawthorne, F. C.'

_publ_section_title
;
 The OH-F substitution in Ti-rich potassium richterite: Rietveld structure
 refinement and FTIR and micro-Raman spectroscopic studies of synthetic
 amphiboles in the system K2O-Na2O-CaO-MgO-SiO2-TiO2-H2O-HF
 Sample Rich58
 Atomic parameters from ICSD
;
_journal_name_full 'American Mineralogist'
_journal_page_first 980
_journal_page_last 987
_journal_volume 78
_journal_year 1993
_chemical_formula_sum 'Ca H2 K Mg5 Na O24 Si7.4 Ti0.6'
_chemical_name_mineral Richterite
_space_group_IT_number 12
_symmetry_space_group_name_Hall '-C 2y'
_symmetry_space_group_name_H-M 'C 1 2/m 1'
_cell_angle_alpha 90
_cell_angle_beta 104.906
_cell_angle_gamma 90
_cell_formula_units_Z 2
_cell_length_a 10.0746
_cell_length_b 18.0337
_cell_length_c 5.2979
_cell_volume 930.145
_database_code_amcsd 0001609
_exptl_crystal_density_diffrn 3.022
_cod_original_formula_sum 'O24 Si7.4 Ti.6 Mg5 (Na Ca) K H2'
_cod_database_code 9001558

loop_
_space_group_symop_operation_xyz
x,y,z
1/2+x,1/2+y,z
x,-y,z
1/2+x,1/2-y,z
-x,y,-z
1/2-x,1/2+y,-z
-x,-y,-z
1/2-x,1/2-y,-z

loop_
_atom_site_label
_atom_site_fract_x
_atom_site_fract_y
_atom_site_fract_z
_atom_site_occupancy
_atom_site_U_iso_or_equiv
_atom_site_type_symbol
_atom_site_attached_hydrogens
O1 0.11130 0.08780 0.21410 1.00000 0.01013 O 0
O2 0.11630 0.17130 0.72450 1.00000 0.01013 O 0
O3 0.10630 0.00000 0.71740 1.00000 0.01013 O 0
O4 0.35480 0.24740 0.79390 1.00000 0.01013 O 0
O5 0.33980 0.12930 0.09800 1.00000 0.01393 O 0
O6 0.33630 0.11620 0.58590 1.00000 0.01393 O 0
O-H 0.33040 0.00000 0.30710 1.00000 0.01520 O 1
Si1 0.28300 0.08500 0.30230 1.00000 0.00507 Si 0
Si2 0.28300 0.17080 0.80910 0.85000 0.00507 Si 0
Ti 0.28300 0.17080 0.80910 0.15000 0.00507 Ti 0
Mg1 0.00000 0.08970 0.50000 1.00000 0.00760 Mg 0
Mg2 0.00000 0.17970 0.00000 1.00000 0.00760 Mg 0
Mg3 0.00000 0.00000 0.00000 1.00000 0.00760 Mg 0
Na 0.00000 0.27700 0.50000 0.50000 0.01140 Na 0
Ca 0.00000 0.27700 0.50000 0.50000 0.01140 Ca 0
K 0.01790 0.50000 0.04270 0.50000 0.02913 K 0

loop_
_cod_changelog_entry_id
_cod_changelog_entry_author
_cod_changelog_entry_date
_cod_changelog_entry_text
1
;cod-tools version 3.8.0
Id: cif_guess_AMCSD_atom_types 9574 2023-05-10 09:00:05Z saulius
;
2023-05-10T18:47:31+03:00
;Derived atom types and hydrogen counts
from atom names that follow the AMCSD naming convention
(Wat == water, O-H == hydroxyl).
;

loop_
_cod_related_entry_id
_cod_related_entry_database
_cod_related_entry_code
1 AMCSD 0001609
